data_7224479
loop_
_publ_author_name
'Park, Min Kyung'
'Lim, Kwang Soo'
'Park, Ji Hey'
'Song, Jeong Hwa'
'Kang, Dong Won'
'Lee, Woo Ram'
'Hong, Chang Seop'

_publ_section_title
;
 Two- and three-dimensional Zn(ii) coordination polymers constructed from
 mixed ligand systems: interpenetration, structural transformation and
 sensing behavior
;
_journal_issue 23
_journal_name_full CrystEngComm
_journal_page_first 4349
_journal_paper_doi 10.1039/C6CE00155F
_journal_volume 18
_journal_year 2016
_chemical_formula_sum 'C14 H10 N3 O4 Zn'
_chemical_formula_weight 349.62
_chemical_name_systematic
;
 ?
;
_space_group_IT_number 15
_symmetry_cell_setting monoclinic
_symmetry_space_group_name_Hall '-C 2yc'
_symmetry_space_group_name_H-M 'C 1 2/c 1'
_atom_sites_solution_hydrogens geom
_atom_sites_solution_primary direct
_atom_sites_solution_secondary difmap
_audit_block_doi 10.5517/cc1km84l
_audit_creation_method SHELXL-97
_audit_update_record
;
2016-01-20 deposited with the CCDC.
2016-03-03 downloaded from the CCDC.
;
_cell_angle_alpha 90.00
_cell_angle_beta 119.061(5)
_cell_angle_gamma 90.00
_cell_formula_units_Z 8
_cell_length_a 27.509(3)
_cell_length_b 7.6304(8)
_cell_length_c 16.2294(17)
_cell_measurement_reflns_used 5901
_cell_measurement_temperature 296(2)
_cell_measurement_theta_max 28.235
_cell_measurement_theta_min 2.8005
_cell_volume 2977.7(6)
_computing_cell_refinement 'Bruker SMART APEXll'
_computing_data_collection 'Bruker SMART APEXll'
_computing_data_reduction 'Bruker SAINT'
_computing_molecular_graphics WingX
_computing_publication_material WingX
_computing_structure_refinement 'SHELXL-97 (Sheldrick, 1997)'
_computing_structure_solution SHELXTL
_diffrn_ambient_temperature 296(2)
_diffrn_measured_fraction_theta_full 0.991
_diffrn_measured_fraction_theta_max 0.991
_diffrn_measurement_device_type 'CCD area detector'
_diffrn_measurement_method 'omega scan'
_diffrn_radiation_monochromator graphite
_diffrn_radiation_source 'fine-focus sealed tube'
_diffrn_radiation_type MoK\a
_diffrn_radiation_wavelength 0.71073
_diffrn_reflns_av_R_equivalents 0.0347
_diffrn_reflns_av_sigmaI/netI 0.0388
_diffrn_reflns_limit_h_max 35
_diffrn_reflns_limit_h_min -36
_diffrn_reflns_limit_k_max 10
_diffrn_reflns_limit_k_min -9
_diffrn_reflns_limit_l_max 20
_diffrn_reflns_limit_l_min -21
_diffrn_reflns_number 13139
_diffrn_reflns_theta_full 28.33
_diffrn_reflns_theta_max 28.33
_diffrn_reflns_theta_min 2.53
_exptl_absorpt_coefficient_mu 1.670
_exptl_absorpt_correction_T_max 0.9563
_exptl_absorpt_correction_T_min 0.8738
_exptl_absorpt_correction_type multi-scan
_exptl_absorpt_process_details SADABS
_exptl_crystal_colour brown
_exptl_crystal_density_diffrn 1.560
_exptl_crystal_density_method 'not measured'
_exptl_crystal_description rod
_exptl_crystal_F_000 1416
_exptl_crystal_size_max 0.08
_exptl_crystal_size_mid 0.06
_exptl_crystal_size_min 0.03
_platon_squeeze_details
;
;
_refine_diff_density_max 0.532
_refine_diff_density_min -0.578
_refine_diff_density_rms 0.072
_refine_ls_extinction_method none
_refine_ls_goodness_of_fit_ref 1.057
_refine_ls_hydrogen_treatment constr
_refine_ls_matrix_type full
_refine_ls_number_parameters 199
_refine_ls_number_reflns 3676
_refine_ls_number_restraints 0
_refine_ls_restrained_S_all 1.057
_refine_ls_R_factor_all 0.0416
_refine_ls_R_factor_gt 0.0342
_refine_ls_shift/su_max 0.000
_refine_ls_shift/su_mean 0.000
_refine_ls_structure_factor_coef Fsqd
_refine_ls_weighting_details 'calc w=1/[\s^2^(Fo^2^)+(0.0460P)^2^+2.4138P] where P=(Fo^2^+2Fc^2^)/3'
_refine_ls_weighting_scheme calc
_refine_ls_wR_factor_gt 0.0920
_refine_ls_wR_factor_ref 0.0948
_reflns_number_gt 3099
_reflns_number_total 3676
_reflns_threshold_expression >2sigma(I)
_cod_data_source_file c6ce00155f2.cif
_cod_data_source_block compound1
_cod_depositor_comments
;
The following automatic conversions were performed:

'_symmetry_cell_setting' value 'Monoclinic' changed to 'monoclinic'
according to
/usr/data/users/saulius/crontab/automatic-downloads/rss-feeds/RSC/lib/dictionaries/cif_core.dic
dictionary named 'cif_core.dic' version 2.4.2 from 2011-04-26.

'_exptl_absorpt_correction_type' value 'MULTI-SCAN' changed to
'multi-scan' according to
/usr/data/users/saulius/crontab/automatic-downloads/rss-feeds/RSC/lib/dictionaries/cif_core.dic
dictionary named 'cif_core.dic' version 2.4.2 from 2011-04-26.

Automatic conversion script
Id: cif_fix_values 4268 2015-11-12 08:31:59Z antanas 

 Adding full bibliography for 7224479--7224482.cif.
;
_cod_original_cell_volume 2977.8(5)
_cod_original_sg_symbol_H-M C2/C
_cod_database_code 7224479

loop_
_symmetry_equiv_pos_as_xyz
'x, y, z'
'-x, y, -z+1/2'
'x+1/2, y+1/2, z'
'-x+1/2, y+1/2, -z+1/2'
'-x, -y, -z'
'x, -y, z-1/2'
'-x+1/2, -y+1/2, -z'
'x+1/2, -y+1/2, z-1/2'

loop_
_atom_site_label
_atom_site_type_symbol
_atom_site_fract_x
_atom_site_fract_y
_atom_site_fract_z
_atom_site_U_iso_or_equiv
_atom_site_adp_type
_atom_site_occupancy
_atom_site_symmetry_multiplicity
_atom_site_calc_flag
_atom_site_refinement_flags
Zn1 Zn 0.164459(11) 0.23195(3) 0.159993(17) 0.02421(10) Uani 1 1 d .
N1 N 0.10038(8) 0.0833(3) 0.07337(14) 0.0302(4) Uani 1 1 d .
C1 C 0.07597(11) 0.0817(4) -0.01912(18) 0.0407(6) Uani 1 1 d .
H1 H 0.0792 0.1706 -0.0554 0.049 Uiso 1 1 calc R
N2 N 0.04619(9) -0.0631(3) -0.05419(16) 0.0443(6) Uani 1 1 d .
H2 H 0.0270 -0.0889 -0.1130 0.053 Uiso 1 1 calc R
C2 C 0.05110(10) -0.1649(4) 0.01956(18) 0.0338(5) Uani 1 1 d .
C3 C 0.08486(10) -0.0710(4) 0.09823(18) 0.0354(6) Uani 1 1 d .
H3 H 0.0958 -0.1059 0.1597 0.042 Uiso 1 1 calc R
C4 C 0.02483(10) -0.3356(4) 0.00826(19) 0.0363(6) Uani 1 1 d .
C5 C -0.01130(13) -0.4045(4) -0.0789(2) 0.0533(8) Uani 1 1 d .
H5 H -0.0193 -0.3412 -0.1330 0.064 Uiso 1 1 calc R
C6 C 0.03590(13) -0.4334(4) 0.0872(2) 0.0535(8) Uani 1 1 d .
H6 H 0.0602 -0.3897 0.1468 0.064 Uiso 1 1 calc R
O1 O 0.16701(8) 0.2184(2) 0.28147(12) 0.0365(4) Uani 1 1 d .
C7 C 0.18295(9) 0.0866(3) 0.33605(15) 0.0253(5) Uani 1 1 d .
O2 O 0.19325(8) -0.0593(2) 0.31560(11) 0.0378(4) Uani 1 1 d .
C8 C 0.18837(9) 0.1184(3) 0.43220(14) 0.0225(4) Uani 1 1 d .
C9 C 0.17456(9) 0.2798(3) 0.45341(16) 0.0235(4) Uani 1 1 d .
H9 H 0.1608 0.3673 0.4078 0.028 Uiso 1 1 calc R
C10 C 0.18111(9) 0.3122(3) 0.54278(15) 0.0220(4) Uani 1 1 d .
C11 C 0.20122(9) 0.1795(3) 0.61008(15) 0.0230(4) Uani 1 1 d .
H11 H 0.2050 0.1992 0.6695 0.028 Uiso 1 1 calc R
C12 C 0.21562(8) 0.0183(3) 0.58912(14) 0.0214(4) Uani 1 1 d .
C13 C 0.20902(9) -0.0131(3) 0.50033(15) 0.0228(4) Uani 1 1 d .
H13 H 0.2184 -0.1218 0.4861 0.027 Uiso 1 1 calc R
O3 O 0.17634(7) 0.5147(2) 0.65040(11) 0.0285(4) Uani 1 1 d .
C14 C 0.16823(9) 0.4894(3) 0.56633(16) 0.0253(5) Uani 1 1 d .
O4 O 0.15155(8) 0.6078(2) 0.50678(12) 0.0421(4) Uani 1 1 d .
N3 N 0.23402(8) -0.1178(2) 0.65933(12) 0.0249(4) Uani 1 1 d .
H3A H 0.2411 -0.2208 0.6464 0.030 Uiso 1 1 calc R
H3B H 0.2379 -0.0961 0.7142 0.030 Uiso 1 1 calc R

loop_
_atom_site_aniso_label
_atom_site_aniso_U_11
_atom_site_aniso_U_22
_atom_site_aniso_U_33
_atom_site_aniso_U_23
_atom_site_aniso_U_13
_atom_site_aniso_U_12
Zn1 0.03839(16) 0.01695(16) 0.02027(15) -0.00213(10) 0.01660(12) -0.00562(10)
N1 0.0369(10) 0.0251(11) 0.0294(10) -0.0051(8) 0.0167(9) -0.0077(8)
C1 0.0456(14) 0.0388(16) 0.0334(14) 0.0004(12) 0.0157(12) -0.0111(12)
N2 0.0459(12) 0.0495(16) 0.0307(11) -0.0093(11) 0.0133(10) -0.0182(11)
C2 0.0339(12) 0.0323(15) 0.0350(13) -0.0052(11) 0.0166(11) -0.0081(10)
C3 0.0411(13) 0.0342(15) 0.0313(13) -0.0033(11) 0.0180(11) -0.0110(11)
C4 0.0361(13) 0.0318(15) 0.0411(14) -0.0088(12) 0.0189(11) -0.0105(11)
C5 0.0656(19) 0.0463(19) 0.0394(16) -0.0044(14) 0.0188(14) -0.0247(15)
C6 0.0663(19) 0.0449(19) 0.0371(16) -0.0111(14) 0.0155(14) -0.0236(15)
O1 0.0625(12) 0.0298(10) 0.0254(9) 0.0054(7) 0.0277(9) 0.0057(8)
C7 0.0335(11) 0.0259(12) 0.0209(10) -0.0004(9) 0.0168(9) -0.0013(9)
O2 0.0642(11) 0.0283(10) 0.0274(9) -0.0022(7) 0.0275(9) 0.0094(8)
C8 0.0313(10) 0.0200(11) 0.0198(10) 0.0000(8) 0.0153(9) -0.0013(8)
C9 0.0353(11) 0.0158(11) 0.0217(11) 0.0033(8) 0.0156(9) 0.0002(8)
C10 0.0318(11) 0.0130(10) 0.0238(11) -0.0007(8) 0.0157(9) -0.0006(8)
C11 0.0349(11) 0.0186(11) 0.0164(10) -0.0024(8) 0.0133(9) -0.0021(9)
C12 0.0294(10) 0.0159(11) 0.0187(10) 0.0009(8) 0.0115(8) -0.0025(8)
C13 0.0329(11) 0.0155(11) 0.0239(11) -0.0017(8) 0.0169(9) 0.0005(8)
O3 0.0439(9) 0.0195(9) 0.0247(8) -0.0026(6) 0.0187(7) 0.0027(7)
C14 0.0339(11) 0.0173(11) 0.0260(11) 0.0000(9) 0.0157(9) 0.0010(9)
O4 0.0733(13) 0.0211(9) 0.0323(9) 0.0056(8) 0.0259(9) 0.0129(9)
N3 0.0444(11) 0.0137(9) 0.0187(9) 0.0013(7) 0.0168(8) 0.0029(8)

loop_
_atom_type_symbol
_atom_type_description
_atom_type_scat_dispersion_real
_atom_type_scat_dispersion_imag
_atom_type_scat_source
C C 0.0033 0.0016 'International Tables Vol C Tables 4.2.6.8 and 6.1.1.4'
H H 0.0000 0.0000 'International Tables Vol C Tables 4.2.6.8 and 6.1.1.4'
N N 0.0061 0.0033 'International Tables Vol C Tables 4.2.6.8 and 6.1.1.4'
O O 0.0106 0.0060 'International Tables Vol C Tables 4.2.6.8 and 6.1.1.4'
Zn Zn 0.2839 1.4301 'International Tables Vol C Tables 4.2.6.8 and 6.1.1.4'

loop_
_geom_angle_atom_site_label_1
_geom_angle_atom_site_label_2
_geom_angle_atom_site_label_3
_geom_angle
_geom_angle_site_symmetry_1
_geom_angle_site_symmetry_3
O1 Zn1 O3 101.90(7) . 6_565
O1 Zn1 N1 105.65(8) . .
O3 Zn1 N1 128.63(8) 6_565 .
O1 Zn1 N3 113.47(7) . 6
O3 Zn1 N3 102.60(7) 6_565 6
N1 Zn1 N3 104.82(8) . 6
C1 N1 C3 105.5(2) . .
C1 N1 Zn1 126.76(17) . .
C3 N1 Zn1 125.03(16) . .
N1 C1 N2 111.4(2) . .
C1 N2 C2 108.5(2) . .
C3 C2 N2 104.6(2) . .
C3 C2 C4 131.2(2) . .
N2 C2 C4 124.2(2) . .
C2 C3 N1 110.0(2) . .
C5 C4 C6 118.0(3) . .
C5 C4 C2 122.5(3) . .
C6 C4 C2 119.5(2) . .
C6 C5 C4 121.1(3) 5_545 .
C5 C6 C4 120.9(3) 5_545 .
C7 O1 Zn1 125.53(15) . .
O2 C7 O1 125.0(2) . .
O2 C7 C8 120.1(2) . .
O1 C7 C8 114.9(2) . .
C9 C8 C13 119.98(19) . .
C9 C8 C7 119.9(2) . .
C13 C8 C7 120.1(2) . .
C8 C9 C10 120.4(2) . .
C11 C10 C9 119.2(2) . .
C11 C10 C14 120.73(19) . .
C9 C10 C14 119.99(19) . .
C12 C11 C10 120.38(19) . .
C13 C12 C11 120.10(19) . .
C13 C12 N3 121.16(19) . .
C11 C12 N3 118.62(18) . .
C12 C13 C8 119.9(2) . .
C14 O3 Zn1 106.26(14) . 6_566
O4 C14 O3 121.8(2) . .
O4 C14 C10 120.3(2) . .
O3 C14 C10 117.84(19) . .
C12 N3 Zn1 109.34(13) . 6_556

loop_
_geom_bond_atom_site_label_1
_geom_bond_atom_site_label_2
_geom_bond_distance
_geom_bond_site_symmetry_2
Zn1 O1 1.9410(17) .
Zn1 O3 1.9791(16) 6_565
Zn1 N1 1.9905(19) .
Zn1 N3 2.1075(18) 6
N1 C1 1.313(3) .
N1 C3 1.378(3) .
C1 N2 1.327(3) .
N2 C2 1.378(3) .
C2 C3 1.362(3) .
C2 C4 1.457(4) .
C4 C5 1.378(4) .
C4 C6 1.384(4) .
C5 C6 1.384(4) 5_545
C6 C5 1.384(4) 5_545
O1 C7 1.269(3) .
C7 O2 1.234(3) .
C7 C8 1.513(3) .
C8 C9 1.381(3) .
C8 C13 1.394(3) .
C9 C10 1.394(3) .
C10 C11 1.392(3) .
C10 C14 1.494(3) .
C11 C12 1.384(3) .
C12 C13 1.383(3) .
C12 N3 1.440(3) .
O3 C14 1.286(3) .
O3 Zn1 1.9791(16) 6_566
C14 O4 1.237(3) .
N3 Zn1 2.1075(18) 6_556

loop_
_platon_squeeze_void_nr
_platon_squeeze_void_average_x
_platon_squeeze_void_average_y
_platon_squeeze_void_average_z
_platon_squeeze_void_volume
_platon_squeeze_void_count_electrons
1 0.000 -0.194 0.250 130.2 24.6
2 0.000 0.152 0.750 130.2 24.6
3 0.500 0.089 0.250 130.2 24.6
4 0.500 -0.119 0.750 130.2 24.6
